data_7040788
loop_
_publ_author_name
'Kr\"amer, Christoph'
'Leingang, Simone'
'H\"ubner, Olaf'
'Kaifer, Elisabeth'
'Wadepohl, Hubert'
'Himmel, Hans-J\"org'

_publ_section_title
;
 Construction of copper chains with new fluorescent
 guanidino-functionalized naphthyridine ligands.
;
_journal_issue 42
_journal_name_full 'Dalton transactions (Cambridge, England : 2003)'
_journal_page_first 16966
_journal_page_last 16983
_journal_paper_doi 10.1039/c6dt03166h
_journal_volume 45
_journal_year 2016
_chemical_formula_sum 'C38 H59 Cu3 I13 N17'
_chemical_formula_weight 2594.34
_space_group_crystal_system monoclinic
_space_group_IT_number 14
_space_group_name_Hall '-P 2yn'
_space_group_name_H-M_alt 'P 1 21/n 1'
_symmetry_space_group_name_Hall '-P 2yn'
_symmetry_space_group_name_H-M 'P 1 21/n 1'
_atom_sites_solution_hydrogens geom
_audit_creation_method SHELXL-2014/7
_audit_update_record
;
2016-09-23 deposited with the CCDC.
2016-09-26 downloaded from the CCDC.
;
_cell_angle_alpha 90
_cell_angle_beta 111.43(3)
_cell_angle_gamma 90
_cell_formula_units_Z 4
_cell_length_a 14.331(3)
_cell_length_b 28.599(6)
_cell_length_c 17.554(4)
_cell_measurement_reflns_used 19527
_cell_measurement_temperature 100
_cell_measurement_theta_max 30.0
_cell_measurement_theta_min 1.89
_cell_volume 6697(3)
_computing_cell_refinement 'DENZO/SKALEPACK (Bruker AXS, 1997-2009)'
_computing_data_collection 'COLLECT (Bruker AXS, 1997-2009)'
_computing_data_reduction 'DENZO/SKALEPACK (Bruker AXS, 1997-2009)'
_computing_molecular_graphics 'XPMA (Zsolnai, Huttner, 1994)'
_computing_publication_material 'SHELXL-2014/7 (Sheldrick, 2014)'
_computing_structure_refinement 'SHELXL-2014/7 (Sheldrick, 2014)'
_computing_structure_solution 'SHELXS-2014/7 (Sheldrick, 2014)'
_diffrn_ambient_temperature 100
_diffrn_measured_fraction_theta_full 1.000
_diffrn_measured_fraction_theta_max 1.000
_diffrn_measurement_device_type 'NONIUS KAPPA CCD'
_diffrn_measurement_method 'O-Scan    '
_diffrn_radiation_monochromator graphite
_diffrn_radiation_source 'fine-focus sealed tube'
_diffrn_radiation_type MoK\a
_diffrn_radiation_wavelength 0.71073
_diffrn_reflns_av_R_equivalents 0.1486
_diffrn_reflns_av_unetI/netI 0.1335
_diffrn_reflns_Laue_measured_fraction_full 1.000
_diffrn_reflns_Laue_measured_fraction_max 1.000
_diffrn_reflns_limit_h_max 20
_diffrn_reflns_limit_h_min -20
_diffrn_reflns_limit_k_max 40
_diffrn_reflns_limit_k_min -40
_diffrn_reflns_limit_l_max 24
_diffrn_reflns_limit_l_min -24
_diffrn_reflns_number 135469
_diffrn_reflns_point_group_measured_fraction_full 1.000
_diffrn_reflns_point_group_measured_fraction_max 1.000
_diffrn_reflns_theta_full 25.242
_diffrn_reflns_theta_max 30.000
_diffrn_reflns_theta_min 1.892
_exptl_absorpt_coefficient_mu 6.978
_exptl_absorpt_correction_T_max 0.542
_exptl_absorpt_correction_T_min 0.421
_exptl_absorpt_correction_type empirical
_exptl_absorpt_process_details SADABS
_exptl_crystal_colour orange
_exptl_crystal_density_diffrn 2.573
_exptl_crystal_description plate
_exptl_crystal_F_000 4728
_exptl_crystal_size_max 0.150
_exptl_crystal_size_mid 0.100
_exptl_crystal_size_min 0.100
_refine_diff_density_max 1.788
_refine_diff_density_min -1.612
_refine_diff_density_rms 0.243
_refine_ls_extinction_method none
_refine_ls_goodness_of_fit_ref 1.017
_refine_ls_hydrogen_treatment constr
_refine_ls_matrix_type full
_refine_ls_number_parameters 660
_refine_ls_number_reflns 19527
_refine_ls_number_restraints 0
_refine_ls_restrained_S_all 1.017
_refine_ls_R_factor_all 0.1588
_refine_ls_R_factor_gt 0.0548
_refine_ls_shift/su_max 0.001
_refine_ls_shift/su_mean 0.000
_refine_ls_structure_factor_coef Fsqd
_refine_ls_weighting_details 'w=1/[\s^2^(Fo^2^)+(0.0254P)^2^+10.3723P] where P=(Fo^2^+2Fc^2^)/3'
_refine_ls_weighting_scheme calc
_refine_ls_wR_factor_gt 0.0766
_refine_ls_wR_factor_ref 0.0994
_reflns_Friedel_coverage 0.000
_reflns_number_gt 9679
_reflns_number_total 19527
_reflns_threshold_expression 'I > 2\s(I)'
_cod_data_source_file c6dt03166h2.cif
_cod_data_source_block ck456
_cod_depositor_comments 'Adding full bibliography for 7040782--7040791.cif.'
_cod_database_code 7040788
_shelx_shelxl_version_number 2014/7
_shelx_space_group_comment
;
The symmetry employed for this shelxl refinement is uniquely defined
by the following loop, which should always be used as a source of
symmetry information in preference to the above space-group names.
They are only intended as comments.
;
_shelx_estimated_absorpt_t_min 0.421
_shelx_estimated_absorpt_t_max 0.542

loop_
_space_group_symop_operation_xyz
'x, y, z'
'-x+1/2, y+1/2, -z+1/2'
'-x, -y, -z'
'x-1/2, -y-1/2, z-1/2'

loop_
_atom_site_label
_atom_site_type_symbol
_atom_site_fract_x
_atom_site_fract_y
_atom_site_fract_z
_atom_site_U_iso_or_equiv
_atom_site_adp_type
_atom_site_occupancy
_atom_site_site_symmetry_order
_atom_site_calc_flag
_atom_site_refinement_flags_posn
_atom_site_refinement_flags_adp
_atom_site_refinement_flags_occupancy
I1 I 0.76068(4) -0.02395(2) 0.98214(3) 0.03097(13) Uani 1 1 d . . .
I2 I 0.74746(4) 0.06272(2) 1.08637(3) 0.03093(13) Uani 1 1 d . . .
I3 I 0.73927(4) 0.14308(2) 1.17336(4) 0.04084(15) Uani 1 1 d . . .
I4 I 0.72296(4) 0.25330(2) 0.28094(3) 0.03375(14) Uani 1 1 d . . .
I5 I 0.70982(4) 0.23782(2) 0.44332(3) 0.02835(13) Uani 1 1 d . . .
I6 I 0.69609(4) 0.22846(2) 0.60421(3) 0.03444(14) Uani 1 1 d . . .
I7 I 0.63769(4) 0.25812(2) 0.81471(4) 0.03771(15) Uani 1 1 d . . .
I8 I 0.45923(4) 0.23063(2) 0.69073(3) 0.03449(14) Uani 1 1 d . . .
I9 I 0.25753(4) 0.20264(3) 0.55575(4) 0.05012(18) Uani 1 1 d . . .
I10 I 0.71826(4) 0.04649(2) 0.83211(4) 0.03401(14) Uani 1 1 d . . .
I11 I 0.67789(5) 0.11524(2) 0.71397(4) 0.04853(17) Uani 1 1 d . . .
I12 I 0.32583(5) 0.01958(3) 0.42820(5) 0.0636(2) Uani 1 1 d . . .
I13 I 0.28989(4) 0.10724(3) 0.48437(4) 0.05054(19) Uani 1 1 d . . .
Cu1 Cu 0.5000 0.0000 1.0000 0.0248(3) Uani 1 2 d S . P
Cu2 Cu 0.53604(7) -0.06060(3) 0.91470(6) 0.0281(2) Uani 1 1 d . . .
Cu3 Cu 1.0000 0.0000 1.0000 0.0348(4) Uani 1 2 d S . P
Cu4 Cu 0.99162(7) 0.05097(3) 0.88669(6) 0.0282(2) Uani 1 1 d . . .
N1 N 0.4570(4) 0.0440(2) 0.9101(4) 0.0219(14) Uani 1 1 d . . .
N2 N 0.4855(4) -0.0153(2) 0.8290(4) 0.0238(15) Uani 1 1 d . . .
N3 N 0.4425(4) 0.1032(2) 0.9967(4) 0.0228(14) Uani 1 1 d . . .
N4 N 0.4197(4) 0.1696(2) 1.0651(4) 0.0245(15) Uani 1 1 d . . .
N5 N 0.5105(4) 0.1768(2) 0.9811(4) 0.0245(15) Uani 1 1 d . . .
N6 N 0.5326(4) -0.0740(2) 0.7640(4) 0.0245(15) Uani 1 1 d . . .
N7 N 0.4337(5) -0.1037(2) 0.6332(4) 0.0273(16) Uani 1 1 d . . .
N8 N 0.5990(5) -0.1257(2) 0.6975(4) 0.0301(16) Uani 1 1 d . . .
N21 N 1.0151(4) 0.0547(2) 1.0679(4) 0.0210(14) Uani 1 1 d . . .
N22 N 1.0236(4) 0.0049(2) 1.1742(4) 0.0235(15) Uani 1 1 d . . .
N23 N 1.0029(4) 0.1028(2) 0.9573(4) 0.0221(14) Uani 1 1 d . . .
N24 N 0.9150(4) 0.1745(2) 0.9352(4) 0.0260(15) Uani 1 1 d . . .
N25 N 1.0195(4) 0.1576(2) 0.8653(4) 0.0221(14) Uani 1 1 d . . .
N26 N 1.0268(4) -0.0490(2) 1.2714(4) 0.0258(15) Uani 1 1 d . . .
N27 N 0.8992(5) -0.0442(2) 1.3271(4) 0.0377(18) Uani 1 1 d . . .
N28 N 1.0224(5) -0.1013(2) 1.3708(4) 0.0341(17) Uani 1 1 d . . .
C1 C 0.4295(5) 0.0885(3) 0.9190(5) 0.0212(17) Uani 1 1 d . . .
C2 C 0.3848(5) 0.1175(3) 0.8485(5) 0.0261(18) Uani 1 1 d . . .
H2 H 0.3565 0.1461 0.8533 0.031 Uiso 1 1 calc R U .
C3 C 0.3841(5) 0.1031(3) 0.7751(5) 0.0264(18) Uani 1 1 d . . .
H3 H 0.3592 0.1229 0.7302 0.032 Uiso 1 1 calc R U .
C4 C 0.4204(5) 0.0584(3) 0.7650(5) 0.0233(18) Uani 1 1 d . . .
C5 C 0.4278(5) 0.0416(3) 0.6914(5) 0.0283(19) Uani 1 1 d . . .
H5 H 0.4088 0.0608 0.6455 0.034 Uiso 1 1 calc R U .
C6 C 0.4615(5) -0.0012(3) 0.6872(5) 0.0265(19) Uani 1 1 d . . .
H6 H 0.4658 -0.0119 0.6385 0.032 Uiso 1 1 calc R U .
C7 C 0.4912(5) -0.0308(3) 0.7583(5) 0.0254(19) Uani 1 1 d . . .
C8 C 0.4533(5) 0.0296(3) 0.8345(5) 0.0241(18) Uani 1 1 d . . .
C9 C 0.4577(5) 0.1497(3) 1.0127(5) 0.0243(18) Uani 1 1 d . . .
C10 C 0.4714(6) 0.2045(3) 1.1242(5) 0.033(2) Uani 1 1 d . . .
H10A H 0.5351 0.2110 1.1201 0.050 Uiso 1 1 calc R U .
H10B H 0.4815 0.1933 1.1782 0.050 Uiso 1 1 calc R U .
H10C H 0.4321 0.2326 1.1138 0.050 Uiso 1 1 calc R U .
C11 C 0.3343(5) 0.1485(3) 1.0783(5) 0.0294(19) Uani 1 1 d . . .
H11A H 0.2971 0.1298 1.0317 0.044 Uiso 1 1 calc R U .
H11B H 0.2918 0.1727 1.0855 0.044 Uiso 1 1 calc R U .
H11C H 0.3577 0.1293 1.1263 0.044 Uiso 1 1 calc R U .
C12 C 0.4888(6) 0.2260(3) 0.9643(6) 0.038(2) Uani 1 1 d . . .
H12A H 0.4763 0.2321 0.9077 0.057 Uiso 1 1 calc R U .
H12B H 0.5450 0.2442 0.9979 0.057 Uiso 1 1 calc R U .
H12C H 0.4307 0.2342 0.9763 0.057 Uiso 1 1 calc R U .
C13 C 0.5867(5) 0.1584(3) 0.9520(5) 0.034(2) Uani 1 1 d . . .
H13A H 0.6008 0.1264 0.9690 0.051 Uiso 1 1 calc R U .
H13B H 0.6468 0.1766 0.9744 0.051 Uiso 1 1 calc R U .
H13C H 0.5624 0.1600 0.8933 0.051 Uiso 1 1 calc R U .
C14 C 0.5203(6) -0.0995(3) 0.6977(5) 0.0250(18) Uani 1 1 d . . .
C15 C 0.4285(6) -0.1117(3) 0.5493(5) 0.0300(19) Uani 1 1 d . . .
H15A H 0.3913 -0.0869 0.5146 0.045 Uiso 1 1 calc R U .
H15B H 0.3958 -0.1410 0.5298 0.045 Uiso 1 1 calc R U .
H15C H 0.4951 -0.1125 0.5485 0.045 Uiso 1 1 calc R U .
C16 C 0.3373(5) -0.0938(3) 0.6405(5) 0.031(2) Uani 1 1 d . . .
H16A H 0.3461 -0.0917 0.6973 0.047 Uiso 1 1 calc R U .
H16B H 0.2909 -0.1185 0.6151 0.047 Uiso 1 1 calc R U .
H16C H 0.3114 -0.0647 0.6138 0.047 Uiso 1 1 calc R U .
C17 C 0.7026(5) -0.1121(3) 0.7442(5) 0.030(2) Uani 1 1 d . . .
H17A H 0.7035 -0.0818 0.7680 0.046 Uiso 1 1 calc R U .
H17B H 0.7397 -0.1110 0.7085 0.046 Uiso 1 1 calc R U .
H17C H 0.7326 -0.1345 0.7868 0.046 Uiso 1 1 calc R U .
C18 C 0.5880(6) -0.1722(3) 0.6621(5) 0.037(2) Uani 1 1 d . . .
H18A H 0.5192 -0.1818 0.6454 0.055 Uiso 1 1 calc R U .
H18B H 0.6296 -0.1937 0.7021 0.055 Uiso 1 1 calc R U .
H18C H 0.6078 -0.1717 0.6154 0.055 Uiso 1 1 calc R U .
C21 C 1.0196(5) 0.0981(3) 1.0398(5) 0.0247(18) Uani 1 1 d . . .
C22 C 1.0428(5) 0.1373(3) 1.0933(5) 0.0288(19) Uani 1 1 d . . .
H22 H 1.0512 0.1665 1.0736 0.035 Uiso 1 1 calc R U .
C23 C 1.0530(5) 0.1323(3) 1.1725(5) 0.0273(19) Uani 1 1 d . . .
H23 H 1.0660 0.1581 1.2070 0.033 Uiso 1 1 calc R U .
C24 C 1.0434(5) 0.0874(3) 1.2020(5) 0.0232(18) Uani 1 1 d . . .
C25 C 1.0523(6) 0.0783(3) 1.2825(5) 0.033(2) Uani 1 1 d . . .
H25 H 1.0637 0.1029 1.3194 0.040 Uiso 1 1 calc R U .
C26 C 1.0446(5) 0.0344(3) 1.3077(5) 0.030(2) Uani 1 1 d . . .
H26A H 1.0486 0.0289 1.3610 0.036 Uiso 1 1 calc R U .
C27 C 1.0305(5) -0.0030(3) 1.2527(5) 0.0263(18) Uani 1 1 d . . .
C28 C 1.0280(5) 0.0496(3) 1.1481(5) 0.0219(17) Uani 1 1 d . . .
C29 C 0.9800(5) 0.1454(3) 0.9206(5) 0.0255(18) Uani 1 1 d . . .
C30 C 0.9244(6) 0.2256(3) 0.9327(5) 0.032(2) Uani 1 1 d . . .
H30A H 0.9862 0.2334 0.9261 0.047 Uiso 1 1 calc R U .
H30B H 0.9240 0.2388 0.9829 0.047 Uiso 1 1 calc R U .
H30C H 0.8692 0.2379 0.8875 0.047 Uiso 1 1 calc R U .
C31 C 0.8352(5) 0.1579(3) 0.9622(5) 0.033(2) Uani 1 1 d . . .
H31A H 0.8302 0.1245 0.9573 0.049 Uiso 1 1 calc R U .
H31B H 0.7726 0.1718 0.9288 0.049 Uiso 1 1 calc R U .
H31C H 0.8506 0.1667 1.0183 0.049 Uiso 1 1 calc R U .
C32 C 1.1126(6) 0.1357(3) 0.8656(5) 0.033(2) Uani 1 1 d . . .
H32A H 1.1480 0.1222 0.9183 0.050 Uiso 1 1 calc R U .
H32B H 1.1539 0.1590 0.8540 0.050 Uiso 1 1 calc R U .
H32C H 1.0966 0.1117 0.8245 0.050 Uiso 1 1 calc R U .
C33 C 0.9668(6) 0.1860(3) 0.7932(5) 0.034(2) Uani 1 1 d . . .
H33A H 0.8994 0.1915 0.7900 0.051 Uiso 1 1 calc R U .
H33B H 0.9654 0.1697 0.7449 0.051 Uiso 1 1 calc R U .
H33C H 1.0008 0.2153 0.7972 0.051 Uiso 1 1 calc R U .
C34 C 0.9836(6) -0.0630(3) 1.3238(5) 0.031(2) Uani 1 1 d . . .
C35 C 0.8314(6) -0.0161(3) 1.2589(5) 0.040(2) Uani 1 1 d . . .
H35A H 0.8432 0.0165 1.2716 0.061 Uiso 1 1 calc R U .
H35B H 0.7631 -0.0236 1.2508 0.061 Uiso 1 1 calc R U .
H35C H 0.8437 -0.0230 1.2099 0.061 Uiso 1 1 calc R U .
C36 C 0.8776(6) -0.0430(3) 1.4030(5) 0.044(2) Uani 1 1 d . . .
H36A H 0.8237 -0.0642 1.3981 0.067 Uiso 1 1 calc R U .
H36B H 0.8588 -0.0119 1.4119 0.067 Uiso 1 1 calc R U .
H36C H 0.9363 -0.0523 1.4483 0.067 Uiso 1 1 calc R U .
C37 C 1.1286(6) -0.1113(3) 1.3987(5) 0.038(2) Uani 1 1 d . . .
H37A H 1.1391 -0.1395 1.3732 0.057 Uiso 1 1 calc R U .
H37B H 1.1545 -0.1153 1.4570 0.057 Uiso 1 1 calc R U .
H37C H 1.1627 -0.0859 1.3844 0.057 Uiso 1 1 calc R U .
C38 C 0.9593(6) -0.1363(3) 1.3871(5) 0.039(2) Uani 1 1 d . . .
H38A H 0.9564 -0.1308 1.4402 0.058 Uiso 1 1 calc R U .
H38B H 0.9867 -0.1667 1.3858 0.058 Uiso 1 1 calc R U .
H38C H 0.8931 -0.1344 1.3463 0.058 Uiso 1 1 calc R U .
N51 N 0.9101(6) 0.0785(3) 1.4151(5) 0.046(2) Uani 1 1 d . . .
C51 C 0.9249(6) 0.1160(3) 1.4002(5) 0.035(2) Uani 1 1 d . . .
C52 C 0.9448(6) 0.1643(3) 1.3845(6) 0.046(2) Uani 1 1 d . . .
H52A H 0.9337 0.1680 1.3275 0.069 Uiso 1 1 calc R U .
H52B H 1.0131 0.1720 1.4168 0.069 Uiso 1 1 calc R U .
H52C H 0.9007 0.1847 1.3990 0.069 Uiso 1 1 calc R U .

loop_
_atom_site_aniso_label
_atom_site_aniso_U_11
_atom_site_aniso_U_22
_atom_site_aniso_U_33
_atom_site_aniso_U_23
_atom_site_aniso_U_13
_atom_site_aniso_U_12
I1 0.0242(3) 0.0263(3) 0.0389(3) 0.0011(3) 0.0072(3) 0.0009(2)
I2 0.0246(3) 0.0324(3) 0.0347(3) 0.0075(3) 0.0095(2) 0.0040(2)
I3 0.0436(4) 0.0437(4) 0.0335(3) 0.0000(3) 0.0121(3) 0.0089(3)
I4 0.0307(3) 0.0383(3) 0.0334(3) -0.0071(3) 0.0130(3) 0.0008(3)
I5 0.0219(3) 0.0274(3) 0.0363(3) -0.0012(3) 0.0113(2) -0.0006(2)
I6 0.0336(3) 0.0343(3) 0.0387(3) 0.0055(3) 0.0171(3) 0.0007(3)
I7 0.0308(3) 0.0402(4) 0.0385(3) 0.0119(3) 0.0084(3) 0.0005(3)
I8 0.0265(3) 0.0421(4) 0.0368(3) 0.0091(3) 0.0138(3) 0.0040(3)
I9 0.0273(3) 0.0745(5) 0.0429(4) 0.0095(4) 0.0062(3) -0.0034(3)
I10 0.0255(3) 0.0335(3) 0.0424(4) -0.0016(3) 0.0116(3) -0.0030(2)
I11 0.0471(4) 0.0509(4) 0.0519(4) 0.0137(3) 0.0233(3) 0.0024(3)
I12 0.0463(4) 0.0665(5) 0.0780(5) 0.0320(4) 0.0226(4) 0.0115(4)
I13 0.0281(3) 0.0802(5) 0.0398(4) 0.0269(4) 0.0082(3) -0.0012(3)
Cu1 0.0278(7) 0.0224(8) 0.0239(8) 0.0028(6) 0.0091(6) 0.0045(6)
Cu2 0.0354(6) 0.0239(6) 0.0254(6) 0.0030(5) 0.0116(5) 0.0062(5)
Cu3 0.0562(10) 0.0216(8) 0.0265(8) 0.0002(7) 0.0151(8) 0.0010(7)
Cu4 0.0341(6) 0.0240(6) 0.0278(6) 0.0009(5) 0.0129(5) -0.0015(5)
N1 0.023(3) 0.022(4) 0.018(4) -0.001(3) 0.003(3) 0.004(3)
N2 0.024(3) 0.020(4) 0.031(4) 0.008(3) 0.013(3) 0.006(3)
N3 0.028(4) 0.020(4) 0.020(4) 0.003(3) 0.008(3) 0.008(3)
N4 0.024(3) 0.020(4) 0.032(4) 0.002(3) 0.012(3) 0.001(3)
N5 0.018(3) 0.021(4) 0.035(4) -0.001(3) 0.010(3) 0.001(3)
N6 0.022(3) 0.031(4) 0.021(4) 0.004(3) 0.008(3) 0.005(3)
N7 0.023(4) 0.030(4) 0.028(4) -0.005(3) 0.008(3) -0.002(3)
N8 0.027(4) 0.032(4) 0.032(4) -0.003(3) 0.011(3) 0.006(3)
N21 0.020(3) 0.023(4) 0.019(4) -0.003(3) 0.006(3) -0.003(3)
N22 0.023(3) 0.028(4) 0.017(3) 0.001(3) 0.004(3) 0.003(3)
N23 0.024(3) 0.015(4) 0.029(4) 0.001(3) 0.012(3) -0.004(3)
N24 0.020(3) 0.025(4) 0.034(4) 0.001(3) 0.011(3) -0.003(3)
N25 0.024(3) 0.020(4) 0.024(4) 0.005(3) 0.011(3) -0.001(3)
N26 0.029(4) 0.023(4) 0.021(4) -0.003(3) 0.003(3) -0.001(3)
N27 0.030(4) 0.044(5) 0.040(5) 0.015(4) 0.012(4) 0.001(4)
N28 0.036(4) 0.030(4) 0.040(5) 0.013(4) 0.019(4) -0.001(3)
C1 0.015(4) 0.020(4) 0.030(5) 0.000(4) 0.010(4) -0.001(3)
C2 0.024(4) 0.016(4) 0.035(5) -0.004(4) 0.008(4) -0.004(3)
C3 0.029(4) 0.021(5) 0.025(5) 0.008(4) 0.005(4) -0.001(4)
C4 0.021(4) 0.022(5) 0.027(5) 0.005(4) 0.009(4) 0.000(3)
C5 0.017(4) 0.048(6) 0.019(4) 0.002(4) 0.004(3) -0.001(4)
C6 0.019(4) 0.035(5) 0.023(5) -0.005(4) 0.005(4) -0.001(4)
C7 0.011(4) 0.039(5) 0.024(5) -0.005(4) 0.004(3) -0.004(4)
C8 0.017(4) 0.027(5) 0.029(5) -0.005(4) 0.009(4) -0.003(3)
C9 0.023(4) 0.019(5) 0.027(5) 0.006(4) 0.004(4) 0.005(3)
C10 0.025(4) 0.037(5) 0.038(5) -0.013(4) 0.012(4) -0.004(4)
C11 0.029(4) 0.029(5) 0.031(5) 0.004(4) 0.013(4) 0.007(4)
C12 0.033(5) 0.028(5) 0.057(6) 0.003(5) 0.023(5) -0.001(4)
C13 0.023(4) 0.040(6) 0.036(5) 0.000(4) 0.008(4) 0.002(4)
C14 0.027(4) 0.024(5) 0.026(5) 0.005(4) 0.012(4) -0.007(4)
C15 0.033(5) 0.016(4) 0.038(5) -0.006(4) 0.009(4) -0.008(4)
C16 0.018(4) 0.028(5) 0.048(6) -0.006(4) 0.010(4) -0.002(4)
C17 0.023(4) 0.041(5) 0.029(5) 0.002(4) 0.010(4) 0.009(4)
C18 0.044(5) 0.023(5) 0.049(6) 0.002(4) 0.023(5) 0.003(4)
C21 0.014(4) 0.024(5) 0.034(5) 0.003(4) 0.006(4) -0.001(3)
C22 0.030(5) 0.023(5) 0.036(5) 0.000(4) 0.017(4) -0.002(4)
C23 0.026(4) 0.016(4) 0.038(5) -0.001(4) 0.010(4) 0.000(3)
C24 0.021(4) 0.023(5) 0.023(5) -0.002(4) 0.006(4) 0.002(3)
C25 0.037(5) 0.031(5) 0.026(5) -0.009(4) 0.004(4) -0.006(4)
C26 0.022(4) 0.042(6) 0.024(5) -0.007(4) 0.007(4) -0.006(4)
C27 0.018(4) 0.033(5) 0.027(5) -0.001(4) 0.008(4) 0.001(4)
C28 0.015(4) 0.024(5) 0.024(4) 0.002(4) 0.002(3) -0.002(3)
C29 0.019(4) 0.022(5) 0.030(5) 0.001(4) 0.003(4) -0.004(4)
C30 0.028(4) 0.020(5) 0.041(5) -0.001(4) 0.006(4) 0.004(4)
C31 0.019(4) 0.043(5) 0.040(5) 0.012(4) 0.015(4) 0.003(4)
C32 0.033(5) 0.032(5) 0.042(5) 0.003(4) 0.021(4) 0.005(4)
C33 0.037(5) 0.032(5) 0.030(5) 0.008(4) 0.010(4) 0.006(4)
C34 0.030(5) 0.041(6) 0.019(4) -0.002(4) 0.005(4) -0.002(4)
C35 0.029(5) 0.046(6) 0.045(6) 0.010(5) 0.012(4) -0.002(4)
C36 0.045(6) 0.048(6) 0.050(6) 0.025(5) 0.028(5) 0.013(5)
C37 0.038(5) 0.043(6) 0.035(5) 0.009(4) 0.015(4) 0.012(4)
C38 0.048(6) 0.038(6) 0.032(5) 0.005(4) 0.018(5) -0.010(5)
N51 0.052(5) 0.036(5) 0.052(5) 0.001(4) 0.020(4) 0.005(4)
C51 0.025(5) 0.040(6) 0.040(6) -0.004(5) 0.011(4) 0.007(4)
C52 0.035(5) 0.036(6) 0.060(7) -0.005(5) 0.008(5) 0.002(4)

loop_
_atom_type_symbol
_atom_type_description
_atom_type_scat_dispersion_real
_atom_type_scat_dispersion_imag
_atom_type_scat_source
C C 0.0033 0.0016 'International Tables Vol C Tables 4.2.6.8 and 6.1.1.4'
H H 0.0000 0.0000 'International Tables Vol C Tables 4.2.6.8 and 6.1.1.4'
N N 0.0061 0.0033 'International Tables Vol C Tables 4.2.6.8 and 6.1.1.4'
Cu Cu 0.3201 1.2651 'International Tables Vol C Tables 4.2.6.8 and 6.1.1.4'
I I -0.4742 1.8119 'International Tables Vol C Tables 4.2.6.8 and 6.1.1.4'

loop_
_geom_angle_atom_site_label_1
_geom_angle_atom_site_label_2
_geom_angle_atom_site_label_3
_geom_angle
_geom_angle_site_symmetry_1
_geom_angle_site_symmetry_3
I3 I2 I1 176.73(2) . .
I6 I5 I4 176.66(3) . .
I7 I8 I9 178.00(3) . .
I8 I9 I13 107.47(3) . .
I12 I13 I9 176.97(3) . .
N1 Cu1 N1 180.0 . 3_657
N1 Cu1 Cu2 92.10(17) . .
N1 Cu1 Cu2 87.90(17) 3_657 .
N1 Cu1 Cu2 87.90(17) . 3_657
N1 Cu1 Cu2 92.10(17) 3_657 3_657
Cu2 Cu1 Cu2 180.0 . 3_657
N3 Cu2 N2 166.6(2) 3_657 .
N3 Cu2 Cu1 87.74(18) 3_657 .
N2 Cu2 Cu1 84.16(18) . .
N21 Cu3 N21 180.0 3_757 .
N21 Cu3 Cu4 88.86(18) 3_757 3_757
N21 Cu3 Cu4 91.15(18) . 3_757
N21 Cu3 Cu4 91.15(18) 3_757 .
N21 Cu3 Cu4 88.85(18) . .
Cu4 Cu3 Cu4 180.0 3_757 .
N22 Cu4 N23 173.1(3) 3_757 .
N22 Cu4 Cu3 85.25(18) 3_757 .
N23 Cu4 Cu3 88.13(18) . .
C1 N1 C8 118.9(6) . .
C1 N1 Cu1 122.3(5) . .
C8 N1 Cu1 118.8(5) . .
C7 N2 C8 120.3(6) . .
C7 N2 Cu2 111.6(5) . .
C8 N2 Cu2 128.0(5) . .
C9 N3 C1 117.2(6) . .
C9 N3 Cu2 119.3(5) . 3_657
C1 N3 Cu2 122.5(5) . 3_657
C9 N4 C10 123.7(6) . .
C9 N4 C11 120.3(6) . .
C10 N4 C11 114.4(6) . .
C9 N5 C12 122.5(6) . .
C9 N5 C13 122.9(6) . .
C12 N5 C13 114.3(6) . .
C14 N6 C7 121.2(6) . .
C14 N7 C16 121.3(6) . .
C14 N7 C15 123.5(6) . .
C16 N7 C15 114.6(6) . .
C14 N8 C18 123.1(7) . .
C14 N8 C17 121.8(7) . .
C18 N8 C17 114.4(6) . .
C21 N21 C28 118.1(6) . .
C21 N21 Cu3 122.1(5) . .
C28 N21 Cu3 119.7(5) . .
C27 N22 C28 119.9(6) . .
C27 N22 Cu4 112.5(5) . 3_757
C28 N22 Cu4 127.6(5) . 3_757
C29 N23 C21 120.1(6) . .
C29 N23 Cu4 116.2(5) . .
C21 N23 Cu4 123.1(5) . .
C29 N24 C31 122.6(6) . .
C29 N24 C30 122.2(6) . .
C31 N24 C30 114.9(6) . .
C29 N25 C33 123.5(6) . .
C29 N25 C32 120.8(6) . .
C33 N25 C32 114.8(6) . .
C34 N26 C27 121.4(6) . .
C34 N27 C36 122.5(7) . .
C34 N27 C35 121.3(7) . .
C36 N27 C35 115.3(6) . .
C34 N28 C38 122.0(7) . .
C34 N28 C37 120.7(6) . .
C38 N28 C37 116.9(7) . .
N1 C1 N3 117.5(7) . .
N1 C1 C2 120.1(7) . .
N3 C1 C2 122.4(7) . .
C3 C2 C1 119.5(7) . .
C3 C2 H2 120.2 . .
C1 C2 H2 120.2 . .
C2 C3 C4 121.4(7) . .
C2 C3 H3 119.3 . .
C4 C3 H3 119.3 . .
C8 C4 C3 116.3(7) . .
C8 C4 C5 118.6(7) . .
C3 C4 C5 125.1(7) . .
C6 C5 C4 120.9(7) . .
C6 C5 H5 119.5 . .
C4 C5 H5 119.5 . .
C5 C6 C7 119.5(7) . .
C5 C6 H6 120.2 . .
C7 C6 H6 120.2 . .
N2 C7 N6 113.7(7) . .
N2 C7 C6 120.4(7) . .
N6 C7 C6 125.7(7) . .
N1 C8 N2 116.8(7) . .
N1 C8 C4 123.0(7) . .
N2 C8 C4 120.1(7) . .
N5 C9 N4 117.8(7) . .
N5 C9 N3 123.7(7) . .
N4 C9 N3 118.5(6) . .
N4 C10 H10A 109.5 . .
N4 C10 H10B 109.5 . .
H10A C10 H10B 109.5 . .
N4 C10 H10C 109.5 . .
H10A C10 H10C 109.5 . .
H10B C10 H10C 109.5 . .
N4 C11 H11A 109.5 . .
N4 C11 H11B 109.5 . .
H11A C11 H11B 109.5 . .
N4 C11 H11C 109.5 . .
H11A C11 H11C 109.5 . .
H11B C11 H11C 109.5 . .
N5 C12 H12A 109.5 . .
N5 C12 H12B 109.5 . .
H12A C12 H12B 109.5 . .
N5 C12 H12C 109.5 . .
H12A C12 H12C 109.5 . .
H12B C12 H12C 109.5 . .
N5 C13 H13A 109.5 . .
N5 C13 H13B 109.5 . .
H13A C13 H13B 109.5 . .
N5 C13 H13C 109.5 . .
H13A C13 H13C 109.5 . .
H13B C13 H13C 109.5 . .
N6 C14 N7 124.9(7) . .
N6 C14 N8 117.5(7) . .
N7 C14 N8 117.4(7) . .
N7 C15 H15A 109.5 . .
N7 C15 H15B 109.5 . .
H15A C15 H15B 109.5 . .
N7 C15 H15C 109.5 . .
H15A C15 H15C 109.5 . .
H15B C15 H15C 109.5 . .
N7 C16 H16A 109.5 . .
N7 C16 H16B 109.5 . .
H16A C16 H16B 109.5 . .
N7 C16 H16C 109.5 . .
H16A C16 H16C 109.5 . .
H16B C16 H16C 109.5 . .
N8 C17 H17A 109.5 . .
N8 C17 H17B 109.5 . .
H17A C17 H17B 109.5 . .
N8 C17 H17C 109.5 . .
H17A C17 H17C 109.5 . .
H17B C17 H17C 109.5 . .
N8 C18 H18A 109.5 . .
N8 C18 H18B 109.5 . .
H18A C18 H18B 109.5 . .
N8 C18 H18C 109.5 . .
H18A C18 H18C 109.5 . .
H18B C18 H18C 109.5 . .
N21 C21 N23 117.3(7) . .
N21 C21 C22 121.2(7) . .
N23 C21 C22 121.5(7) . .
C23 C22 C21 120.5(7) . .
C23 C22 H22 119.8 . .
C21 C22 H22 119.8 . .
C22 C23 C24 119.0(7) . .
C22 C23 H23 120.5 . .
C24 C23 H23 120.5 . .
C25 C24 C28 118.2(7) . .
C25 C24 C23 123.8(7) . .
C28 C24 C23 117.9(7) . .
C26 C25 C24 121.1(8) . .
C26 C25 H25 119.4 . .
C24 C25 H25 119.4 . .
C25 C26 C27 119.5(8) . .
C25 C26 H26A 120.3 . .
C27 C26 H26A 120.3 . .
N26 C27 N22 114.1(7) . .
N26 C27 C26 125.4(7) . .
N22 C27 C26 120.5(7) . .
N21 C28 N22 116.2(7) . .
N21 C28 C24 123.0(7) . .
N22 C28 C24 120.7(7) . .
N25 C29 N24 119.1(7) . .
N25 C29 N23 118.9(7) . .
N24 C29 N23 121.9(7) . .
N24 C30 H30A 109.5 . .
N24 C30 H30B 109.5 . .
H30A C30 H30B 109.5 . .
N24 C30 H30C 109.5 . .
H30A C30 H30C 109.5 . .
H30B C30 H30C 109.5 . .
N24 C31 H31A 109.5 . .
N24 C31 H31B 109.5 . .
H31A C31 H31B 109.5 . .
N24 C31 H31C 109.5 . .
H31A C31 H31C 109.5 . .
H31B C31 H31C 109.5 . .
N25 C32 H32A 109.5 . .
N25 C32 H32B 109.5 . .
H32A C32 H32B 109.5 . .
N25 C32 H32C 109.5 . .
H32A C32 H32C 109.5 . .
H32B C32 H32C 109.5 . .
N25 C33 H33A 109.5 . .
N25 C33 H33B 109.5 . .
H33A C33 H33B 109.5 . .
N25 C33 H33C 109.5 . .
H33A C33 H33C 109.5 . .
H33B C33 H33C 109.5 . .
N27 C34 N26 123.8(8) . .
N27 C34 N28 118.1(7) . .
N26 C34 N28 117.8(7) . .
N27 C35 H35A 109.5 . .
N27 C35 H35B 109.5 . .
H35A C35 H35B 109.5 . .
N27 C35 H35C 109.5 . .
H35A C35 H35C 109.5 . .
H35B C35 H35C 109.5 . .
N27 C36 H36A 109.5 . .
N27 C36 H36B 109.5 . .
H36A C36 H36B 109.5 . .
N27 C36 H36C 109.5 . .
H36A C36 H36C 109.5 . .
H36B C36 H36C 109.5 . .
N28 C37 H37A 109.5 . .
N28 C37 H37B 109.5 . .
H37A C37 H37B 109.5 . .
N28 C37 H37C 109.5 . .
H37A C37 H37C 109.5 . .
H37B C37 H37C 109.5 . .
N28 C38 H38A 109.5 . .
N28 C38 H38B 109.5 . .
H38A C38 H38B 109.5 . .
N28 C38 H38C 109.5 . .
H38A C38 H38C 109.5 . .
H38B C38 H38C 109.5 . .
N51 C51 C52 177.8(10) . .
C51 C52 H52A 109.5 . .
C51 C52 H52B 109.5 . .
H52A C52 H52B 109.5 . .
C51 C52 H52C 109.5 . .
H52A C52 H52C 109.5 . .
H52B C52 H52C 109.5 . .

loop_
_geom_bond_atom_site_label_1
_geom_bond_atom_site_label_2
_geom_bond_distance
_geom_bond_site_symmetry_2
I1 I2 3.1273(9) .
I2 I3 2.7854(9) .
I4 I5 2.9577(9) .
I5 I6 2.9144(9) .
I7 I8 2.7979(13) .
I8 I9 3.0993(14) .
I9 I13 3.1069(12) .
I10 I11 2.7612(9) .
I12 I13 2.8096(12) .
Cu1 N1 1.935(6) .
Cu1 N1 1.935(6) 3_657
Cu1 Cu2 2.4653(10) .
Cu1 Cu2 2.4654(10) 3_657
Cu2 N3 1.910(6) 3_657
Cu2 N2 1.915(6) .
Cu3 N21 1.930(6) 3_757
Cu3 N21 1.930(6) .
Cu3 Cu4 2.4332(10) 3_757
Cu3 Cu4 2.4333(10) .
Cu4 N22 1.890(6) 3_757
Cu4 N23 1.902(6) .
N1 C1 1.357(9) .
N1 C8 1.372(9) .
N2 C7 1.350(9) .
N2 C8 1.379(9) .
N3 C9 1.360(9) .
N3 C1 1.374(9) .
N3 Cu2 1.909(6) 3_657
N4 C9 1.354(9) .
N4 C10 1.435(9) .
N4 C11 1.457(8) .
N5 C9 1.337(9) .
N5 C12 1.447(9) .
N5 C13 1.464(9) .
N6 C14 1.328(9) .
N6 C7 1.358(9) .
N7 C14 1.346(9) .
N7 C16 1.461(8) .
N7 C15 1.466(9) .
N8 C14 1.355(9) .
N8 C18 1.451(9) .
N8 C17 1.462(9) .
N21 C21 1.345(9) .
N21 C28 1.360(9) .
N22 C27 1.364(9) .
N22 C28 1.368(9) .
N22 Cu4 1.890(6) 3_757
N23 C29 1.361(9) .
N23 C21 1.386(9) .
N24 C29 1.342(9) .
N24 C31 1.468(8) .
N24 C30 1.469(9) .
N25 C29 1.336(9) .
N25 C33 1.461(9) .
N25 C32 1.471(8) .
N26 C34 1.345(9) .
N26 C27 1.361(9) .
N27 C34 1.344(9) .
N27 C36 1.473(10) .
N27 C35 1.474(10) .
N28 C34 1.360(10) .
N28 C38 1.445(9) .
N28 C37 1.447(9) .
C1 C2 1.432(10) .
C2 C3 1.349(10) .
C2 H2 0.9300 .
C3 C4 1.414(10) .
C3 H3 0.9300 .
C4 C8 1.405(10) .
C4 C5 1.417(10) .
C5 C6 1.328(10) .
C5 H5 0.9300 .
C6 C7 1.438(10) .
C6 H6 0.9300 .
C10 H10A 0.9600 .
C10 H10B 0.9600 .
C10 H10C 0.9600 .
C11 H11A 0.9600 .
C11 H11B 0.9600 .
C11 H11C 0.9600 .
C12 H12A 0.9600 .
C12 H12B 0.9600 .
C12 H12C 0.9600 .
C13 H13A 0.9600 .
C13 H13B 0.9600 .
C13 H13C 0.9600 .
C15 H15A 0.9600 .
C15 H15B 0.9600 .
C15 H15C 0.9600 .
C16 H16A 0.9600 .
C16 H16B 0.9600 .
C16 H16C 0.9600 .
C17 H17A 0.9600 .
C17 H17B 0.9600 .
C17 H17C 0.9600 .
C18 H18A 0.9600 .
C18 H18B 0.9600 .
C18 H18C 0.9600 .
C21 C22 1.420(10) .
C22 C23 1.352(10) .
C22 H22 0.9300 .
C23 C24 1.408(10) .
C23 H23 0.9300 .
C24 C25 1.397(10) .
C24 C28 1.400(10) .
C25 C26 1.350(11) .
C25 H25 0.9300 .
C26 C27 1.404(10) .
C26 H26A 0.9300 .
C30 H30A 0.9600 .
C30 H30B 0.9600 .
C30 H30C 0.9600 .
C31 H31A 0.9600 .
C31 H31B 0.9600 .
C31 H31C 0.9600 .
C32 H32A 0.9600 .
C32 H32B 0.9600 .
C32 H32C 0.9600 .
C33 H33A 0.9600 .
C33 H33B 0.9600 .
C33 H33C 0.9600 .
C35 H35A 0.9600 .
C35 H35B 0.9600 .
C35 H35C 0.9600 .
C36 H36A 0.9600 .
C36 H36B 0.9600 .
C36 H36C 0.9600 .
C37 H37A 0.9600 .
C37 H37B 0.9600 .
C37 H37C 0.9600 .
C38 H38A 0.9600 .
C38 H38B 0.9600 .
C38 H38C 0.9600 .
N51 C51 1.141(10) .
C51 C52 1.457(12) .
C52 H52A 0.9600 .
C52 H52B 0.9600 .
C52 H52C 0.9600 .

loop_
_geom_torsion_atom_site_label_1
_geom_torsion_atom_site_label_2
_geom_torsion_atom_site_label_3
_geom_torsion_atom_site_label_4
_geom_torsion
_geom_torsion_site_symmetry_1
C8 N1 C1 N3 -174.3(6) .
Cu1 N1 C1 N3 6.4(9) .
C8 N1 C1 C2 8.2(10) .
Cu1 N1 C1 C2 -171.1(5) .
C9 N3 C1 N1 152.1(6) .
Cu2 N3 C1 N1 -16.4(9) 3_657
C9 N3 C1 C2 -30.5(10) .
Cu2 N3 C1 C2 161.0(5) 3_657
N1 C1 C2 C3 -9.9(10) .
N3 C1 C2 C3 172.7(7) .
C1 C2 C3 C4 4.3(11) .
C2 C3 C4 C8 2.4(11) .
C2 C3 C4 C5 -176.1(7) .
C8 C4 C5 C6 2.6(11) .
C3 C4 C5 C6 -178.9(7) .
C4 C5 C6 C7 -0.2(11) .
C8 N2 C7 N6 174.3(6) .
Cu2 N2 C7 N6 -1.2(7) .
C8 N2 C7 C6 -1.5(10) .
Cu2 N2 C7 C6 -177.0(5) .
C14 N6 C7 N2 162.1(6) .
C14 N6 C7 C6 -22.4(11) .
C5 C6 C7 N2 -0.3(11) .
C5 C6 C7 N6 -175.6(7) .
C1 N1 C8 N2 177.7(6) .
Cu1 N1 C8 N2 -3.0(8) .
C1 N1 C8 C4 -1.2(10) .
Cu1 N1 C8 C4 178.1(5) .
C7 N2 C8 N1 -175.0(6) .
Cu2 N2 C8 N1 -0.3(9) .
C7 N2 C8 C4 3.9(10) .
Cu2 N2 C8 C4 178.6(5) .
C3 C4 C8 N1 -4.2(10) .
C5 C4 C8 N1 174.4(6) .
C3 C4 C8 N2 177.0(6) .
C5 C4 C8 N2 -4.4(10) .
C12 N5 C9 N4 -32.4(11) .
C13 N5 C9 N4 154.9(7) .
C12 N5 C9 N3 149.4(8) .
C13 N5 C9 N3 -23.2(11) .
C10 N4 C9 N5 -37.6(10) .
C11 N4 C9 N5 157.6(7) .
C10 N4 C9 N3 140.7(7) .
C11 N4 C9 N3 -24.1(10) .
C1 N3 C9 N5 -36.5(10) .
Cu2 N3 C9 N5 132.4(6) 3_657
C1 N3 C9 N4 145.4(7) .
Cu2 N3 C9 N4 -45.8(8) 3_657
C7 N6 C14 N7 -41.9(11) .
C7 N6 C14 N8 142.9(7) .
C16 N7 C14 N6 -21.1(11) .
C15 N7 C14 N6 150.0(7) .
C16 N7 C14 N8 154.1(7) .
C15 N7 C14 N8 -34.7(10) .
C18 N8 C14 N6 141.7(7) .
C17 N8 C14 N6 -28.5(10) .
C18 N8 C14 N7 -33.9(10) .
C17 N8 C14 N7 155.9(7) .
C28 N21 C21 N23 -177.9(6) .
Cu3 N21 C21 N23 6.3(9) .
C28 N21 C21 C22 3.6(10) .
Cu3 N21 C21 C22 -172.3(5) .
C29 N23 C21 N21 162.5(6) .
Cu4 N23 C21 N21 -8.3(9) .
C29 N23 C21 C22 -18.9(10) .
Cu4 N23 C21 C22 170.2(5) .
N21 C21 C22 C23 -5.5(11) .
N23 C21 C22 C23 176.1(7) .
C21 C22 C23 C24 2.1(11) .
C22 C23 C24 C25 -179.9(7) .
C22 C23 C24 C28 2.7(11) .
C28 C24 C25 C26 -1.1(11) .
C23 C24 C25 C26 -178.5(7) .
C24 C25 C26 C27 2.0(12) .
C34 N26 C27 N22 -146.1(7) .
C34 N26 C27 C26 36.7(11) .
C28 N22 C27 N26 -178.9(6) .
Cu4 N22 C27 N26 1.0(8) 3_757
C28 N22 C27 C26 -1.5(10) .
Cu4 N22 C27 C26 178.4(5) 3_757
C25 C26 C27 N26 176.4(7) .
C25 C26 C27 N22 -0.7(11) .
C21 N21 C28 N22 -179.6(6) .
Cu3 N21 C28 N22 -3.6(8) .
C21 N21 C28 C24 1.5(10) .
Cu3 N21 C28 C24 177.4(5) .
C27 N22 C28 N21 -176.6(6) .
Cu4 N22 C28 N21 3.5(9) 3_757
C27 N22 C28 C24 2.4(10) .
Cu4 N22 C28 C24 -177.5(5) 3_757
C25 C24 C28 N21 177.8(7) .
C23 C24 C28 N21 -4.6(11) .
C25 C24 C28 N22 -1.1(10) .
C23 C24 C28 N22 176.5(6) .
C33 N25 C29 N24 -31.3(11) .
C32 N25 C29 N24 160.1(7) .
C33 N25 C29 N23 145.3(7) .
C32 N25 C29 N23 -23.3(10) .
C31 N24 C29 N25 151.1(7) .
C30 N24 C29 N25 -34.9(11) .
C31 N24 C29 N23 -25.4(11) .
C30 N24 C29 N23 148.6(7) .
C21 N23 C29 N25 140.6(7) .
Cu4 N23 C29 N25 -47.9(8) .
C21 N23 C29 N24 -42.9(10) .
Cu4 N23 C29 N24 128.6(6) .
C36 N27 C34 N26 -151.2(8) .
C35 N27 C34 N26 17.6(12) .
C36 N27 C34 N28 35.3(11) .
C35 N27 C34 N28 -155.9(7) .
C27 N26 C34 N27 39.0(11) .
C27 N26 C34 N28 -147.5(7) .
C38 N28 C34 N27 34.1(11) .
C37 N28 C34 N27 -153.1(7) .
C38 N28 C34 N26 -139.8(7) .
C37 N28 C34 N26 33.0(11) .
